data_7134262
loop_
_publ_author_name
'Wong, Karina S.'
'Ghanbari, Mohammad'
'Arndtsen, Bruce A.'

_publ_section_title
;
 Design of a modular, palladium-catalyzed carbonylative synthesis of
 pyrido[2,1-&#x3b1;]isoindoles <i>via</i> benzyne 1,3-dipolar
 cycloaddition.
;
_journal_issue 21
_journal_name_full 'Chemical communications (Cambridge, England)'
_journal_page_first 4192
_journal_page_last 4195
_journal_paper_doi 10.1039/d4cc06483f
_journal_volume 61
_journal_year 2025
_chemical_formula_sum 'C19 H15 N O'
_chemical_formula_weight 273.32
_chemical_name_systematic 6-(4-methoxypgenyl)pyridoxine[2,1-alpha]isoindole
_chemical_properties_physical Air-sensitive,Oxygen-sensitive
_space_group_crystal_system orthorhombic
_space_group_IT_number 61
_space_group_name_Hall '-P 2ac 2ab'
_space_group_name_H-M_alt 'P b c a'
_atom_sites_solution_hydrogens geom
_atom_sites_solution_primary iterative
_atom_sites_solution_secondary difmap
_audit_creation_method SHELXL-2019/2
_audit_update_record
;
2024-09-23 deposited with the CCDC.	2025-02-11 downloaded from the CCDC.
;
_cell_angle_alpha 90
_cell_angle_beta 90
_cell_angle_gamma 90
_cell_formula_units_Z 8
_cell_length_a 16.4292(4)
_cell_length_b 7.6601(2)
_cell_length_c 22.9023(6)
_cell_measurement_reflns_used 1912
_cell_measurement_temperature 298(2)
_cell_measurement_theta_max 72.456
_cell_measurement_theta_min 3.860
_cell_volume 2882.24(13)
_computing_cell_refinement 'Bruker APEX3'
_computing_data_collection 'Bruker APEX3'
_computing_data_reduction 'Bruker APEX3'
_computing_structure_refinement 'SHELXL-2019/2 (Sheldrick, 2019)'
_computing_structure_solution 'Bruker APEX3'
_diffrn_ambient_temperature 298(2)
_diffrn_measured_fraction_theta_full 0.997
_diffrn_measured_fraction_theta_max 0.997
_diffrn_measurement_device_type 'Bruker D8'
_diffrn_measurement_method '\w and \f scans'
_diffrn_radiation_type CuK\a
_diffrn_radiation_wavelength 1.54178
_diffrn_reflns_av_R_equivalents 0.0982
_diffrn_reflns_av_unetI/netI 0.0374
_diffrn_reflns_Laue_measured_fraction_full 0.997
_diffrn_reflns_Laue_measured_fraction_max 0.997
_diffrn_reflns_limit_h_max 20
_diffrn_reflns_limit_h_min -19
_diffrn_reflns_limit_k_max 9
_diffrn_reflns_limit_k_min -9
_diffrn_reflns_limit_l_max 28
_diffrn_reflns_limit_l_min -28
_diffrn_reflns_number 41004
_diffrn_reflns_point_group_measured_fraction_full 0.997
_diffrn_reflns_point_group_measured_fraction_max 0.997
_diffrn_reflns_theta_full 67.679
_diffrn_reflns_theta_max 72.456
_diffrn_reflns_theta_min 3.860
_exptl_absorpt_coefficient_mu 0.609
_exptl_absorpt_correction_T_max 0.7314
_exptl_absorpt_correction_T_min 0.5741
_exptl_absorpt_correction_type multi-scan
_exptl_absorpt_process_details 'Bruker AXScale'
_exptl_crystal_colour yellow
_exptl_crystal_density_diffrn 1.260
_exptl_crystal_density_method 'not measured'
_exptl_crystal_description plate
_exptl_crystal_F_000 1152
_exptl_crystal_size_max 0.177
_exptl_crystal_size_mid 0.102
_exptl_crystal_size_min 0.022
_refine_diff_density_max 0.125
_refine_diff_density_min -0.161
_refine_diff_density_rms 0.036
_refine_ls_extinction_coef 0.0041(9)
_refine_ls_extinction_expression Fc^*^=kFc[1+0.001xFc^2^\l^3^/sin(2\q)]^-1/4^
_refine_ls_extinction_method 'SHELXL-2019/2 (Sheldrick 2019)'
_refine_ls_goodness_of_fit_ref 1.102
_refine_ls_hydrogen_treatment constr
_refine_ls_matrix_type full
_refine_ls_number_parameters 192
_refine_ls_number_reflns 2849
_refine_ls_number_restraints 0
_refine_ls_restrained_S_all 1.102
_refine_ls_R_factor_all 0.0836
_refine_ls_R_factor_gt 0.0509
_refine_ls_shift/su_max 0.000
_refine_ls_shift/su_mean 0.000
_refine_ls_structure_factor_coef Fsqd
_refine_ls_weighting_details 'w=1/[\s^2^(Fo^2^)+(0.0730P)^2^+0.8646P] where P=(Fo^2^+2Fc^2^)/3'
_refine_ls_weighting_scheme calc
_refine_ls_wR_factor_gt 0.1290
_refine_ls_wR_factor_ref 0.1730
_reflns_Friedel_coverage 0.000
_reflns_number_gt 1912
_reflns_number_total 2849
_reflns_threshold_expression 'I > 2\s(I)'
_cod_data_source_file d4cc06483f2.cif
_cod_data_source_block KW1
_cod_depositor_comments 'Adding full bibliography for 7134262.cif.'
_cod_database_code 7134262
_shelx_shelxl_version_number 2019/2
_shelx_space_group_comment
;
The symmetry employed for this shelxl refinement is uniquely defined
by the following loop, which should always be used as a source of
symmetry information in preference to the above space-group names.
They are only intended as comments.
;
_shelx_estimated_absorpt_t_min 0.900
_shelx_estimated_absorpt_t_max 0.987

loop_
_space_group_symop_operation_xyz
'x, y, z'
'-x+1/2, -y, z+1/2'
'-x, y+1/2, -z+1/2'
'x+1/2, -y+1/2, -z'
'-x, -y, -z'
'x-1/2, y, -z-1/2'
'x, -y-1/2, z-1/2'
'-x-1/2, y-1/2, z'

loop_
_atom_site_label
_atom_site_type_symbol
_atom_site_fract_x
_atom_site_fract_y
_atom_site_fract_z
_atom_site_U_iso_or_equiv
_atom_site_adp_type
_atom_site_occupancy
_atom_site_site_symmetry_order
_atom_site_calc_flag
_atom_site_refinement_flags_posn
_atom_site_refinement_flags_adp
_atom_site_refinement_flags_occupancy
_atom_site_disorder_assembly
_atom_site_disorder_group
N1 N 0.46488(11) -0.0180(3) 0.37162(8) 0.0602(6) Uani 0.629(18) 1 d . . P A 1
C8 C 0.58449(11) -0.0292(3) 0.32605(8) 0.0593(6) Uani 0.629(18) 1 d . . P A 1
C1 C 0.46488(11) -0.0180(3) 0.37162(8) 0.0602(6) Uani 0.371(18) 1 d . . P A 2
N8 N 0.58449(11) -0.0292(3) 0.32605(8) 0.0593(6) Uani 0.371(18) 1 d . . P A 2
C3 C 0.32958(15) -0.0777(4) 0.40145(12) 0.0833(8) Uani 1 1 d . . . . .
H3 H 0.284067 -0.049309 0.423651 0.100 Uiso 1 1 calc R U . . .
C2 C 0.39646(13) 0.0252(4) 0.40473(10) 0.0709(6) Uani 1 1 d . . . . .
H2 H 0.396805 0.123187 0.428700 0.085 Uiso 1 1 calc R U . A 1
C4 C 0.32706(17) -0.2262(4) 0.36538(12) 0.0909(9) Uani 1 1 d . . . . .
H4 H 0.280639 -0.295598 0.364477 0.109 Uiso 1 1 calc R U . . .
C5 C 0.39238(17) -0.2683(4) 0.33187(12) 0.0819(8) Uani 1 1 d . . . . .
H5 H 0.390599 -0.365642 0.307654 0.098 Uiso 1 1 calc R U . . .
C6 C 0.46233(14) -0.1644(3) 0.33396(9) 0.0641(6) Uani 1 1 d . . . . .
C7 C 0.53743(13) -0.1708(3) 0.30488(9) 0.0625(6) Uani 1 1 d . . . . .
C9 C 0.66484(13) -0.0100(3) 0.30641(10) 0.0684(6) Uani 1 1 d . . . . .
H9 H 0.697220 0.079803 0.320831 0.082 Uiso 1 1 calc R U . A 1
C10 C 0.69504(16) -0.1226(4) 0.26640(11) 0.0784(7) Uani 1 1 d . . . . .
H10 H 0.748442 -0.109442 0.253669 0.094 Uiso 1 1 calc R U . . .
C11 C 0.64726(18) -0.2594(4) 0.24360(12) 0.0828(8) Uani 1 1 d . . . . .
H11 H 0.668818 -0.333388 0.215356 0.099 Uiso 1 1 calc R U . . .
C12 C 0.57020(17) -0.2834(3) 0.26267(10) 0.0747(7) Uani 1 1 d . . . . .
H12 H 0.538950 -0.374357 0.247821 0.090 Uiso 1 1 calc R U . . .
C13 C 0.53943(12) 0.0651(3) 0.36695(9) 0.0588(5) Uani 1 1 d . . . . .
C14 C 0.56547(12) 0.2222(3) 0.39826(9) 0.0574(5) Uani 1 1 d . . . . .
C15 C 0.59862(13) 0.3623(3) 0.36828(9) 0.0642(6) Uani 1 1 d . . . . .
H15 H 0.601629 0.357717 0.327755 0.077 Uiso 1 1 calc R U . . .
C16 C 0.62745(13) 0.5092(3) 0.39708(10) 0.0638(6) Uani 1 1 d . . . . .
H16 H 0.650032 0.601063 0.376050 0.077 Uiso 1 1 calc R U . . .
C17 C 0.62240(12) 0.5180(3) 0.45700(9) 0.0584(5) Uani 1 1 d . . . . .
C18 C 0.58703(13) 0.3822(3) 0.48802(9) 0.0637(6) Uani 1 1 d . . . . .
H18 H 0.582040 0.389468 0.528398 0.076 Uiso 1 1 calc R U . . .
C19 C 0.55931(13) 0.2365(3) 0.45886(9) 0.0628(6) Uani 1 1 d . . . . .
H19 H 0.535979 0.145781 0.480015 0.075 Uiso 1 1 calc R U . . .
O20 O 0.65099(10) 0.6551(2) 0.48971(7) 0.0755(5) Uani 1 1 d . . . . .
C21 C 0.69499(18) 0.7871(4) 0.46002(13) 0.0911(8) Uani 1 1 d . . . . .
H21A H 0.716940 0.867985 0.487891 0.137 Uiso 1 1 calc R U . . .
H21B H 0.659231 0.847729 0.433801 0.137 Uiso 1 1 calc R U . . .
H21C H 0.738617 0.734963 0.438251 0.137 Uiso 1 1 calc R U . . .

loop_
_atom_site_aniso_label
_atom_site_aniso_U_11
_atom_site_aniso_U_22
_atom_site_aniso_U_33
_atom_site_aniso_U_23
_atom_site_aniso_U_13
_atom_site_aniso_U_12
N1 0.0583(11) 0.0643(12) 0.0581(11) 0.0040(9) -0.0083(8) -0.0029(9)
C8 0.0595(11) 0.0621(12) 0.0563(11) 0.0011(9) -0.0097(8) 0.0016(9)
C1 0.0583(11) 0.0643(12) 0.0581(11) 0.0040(9) -0.0083(8) -0.0029(9)
N8 0.0595(11) 0.0621(12) 0.0563(11) 0.0011(9) -0.0097(8) 0.0016(9)
C3 0.0628(14) 0.113(2) 0.0742(16) 0.0195(16) -0.0035(11) -0.0073(14)
C2 0.0623(13) 0.0852(17) 0.0652(13) 0.0076(12) -0.0031(10) 0.0016(12)
C4 0.0779(16) 0.113(2) 0.0821(17) 0.0230(17) -0.0179(14) -0.0316(16)
C5 0.0859(17) 0.0827(18) 0.0772(16) 0.0097(13) -0.0219(13) -0.0225(14)
C6 0.0686(13) 0.0627(13) 0.0609(12) 0.0048(10) -0.0149(10) -0.0064(10)
C7 0.0681(13) 0.0617(12) 0.0576(11) -0.0007(10) -0.0145(9) 0.0003(10)
C9 0.0616(12) 0.0746(15) 0.0689(14) -0.0001(11) -0.0064(10) -0.0002(11)
C10 0.0728(14) 0.0892(18) 0.0731(15) 0.0004(13) 0.0026(12) 0.0135(13)
C11 0.0945(18) 0.0819(18) 0.0720(15) -0.0108(13) -0.0023(13) 0.0173(15)
C12 0.0930(17) 0.0658(14) 0.0653(14) -0.0084(11) -0.0154(12) 0.0020(13)
C13 0.0576(11) 0.0620(12) 0.0570(11) -0.0002(10) -0.0053(9) -0.0027(9)
C14 0.0555(11) 0.0582(12) 0.0584(11) 0.0009(9) -0.0045(9) -0.0004(9)
C15 0.0745(13) 0.0643(13) 0.0540(11) 0.0023(10) -0.0042(10) -0.0042(11)
C16 0.0679(13) 0.0612(13) 0.0622(13) 0.0045(10) -0.0010(10) -0.0048(10)
C17 0.0520(10) 0.0596(12) 0.0638(12) -0.0062(10) -0.0028(9) -0.0008(9)
C18 0.0643(12) 0.0727(14) 0.0542(11) -0.0033(10) -0.0004(9) -0.0031(11)
C19 0.0651(12) 0.0644(13) 0.0589(12) 0.0044(10) -0.0004(9) -0.0086(10)
O20 0.0796(10) 0.0743(11) 0.0725(10) -0.0126(8) 0.0026(8) -0.0174(8)
C21 0.1008(19) 0.0785(17) 0.0940(19) -0.0110(15) 0.0104(15) -0.0288(15)

loop_
_atom_type_symbol
_atom_type_description
_atom_type_scat_dispersion_real
_atom_type_scat_dispersion_imag
_atom_type_scat_source
C C 0.0181 0.0091 'International Tables Vol C Tables 4.2.6.8 and 6.1.1.4'
H H 0.0000 0.0000 'International Tables Vol C Tables 4.2.6.8 and 6.1.1.4'
N N 0.0311 0.0180 'International Tables Vol C Tables 4.2.6.8 and 6.1.1.4'
O O 0.0492 0.0322 'International Tables Vol C Tables 4.2.6.8 and 6.1.1.4'

loop_
_geom_angle_atom_site_label_1
_geom_angle_atom_site_label_2
_geom_angle_atom_site_label_3
_geom_angle
_geom_angle_site_symmetry_1
_geom_angle_site_symmetry_3
_geom_angle_publ_flag
C13 N1 C2 130.2(2) . . ?
C13 N1 C6 110.08(18) . . ?
C2 N1 C6 119.68(19) . . ?
C13 C8 C9 131.3(2) . . ?
C13 C8 C7 109.65(18) . . ?
C9 C8 C7 118.9(2) . . ?
C13 C1 C2 130.2(2) . . ?
C13 C1 C6 110.08(18) . . ?
C2 C1 C6 119.68(19) . . ?
C13 N8 C9 131.3(2) . . ?
C13 N8 C7 109.65(18) . . ?
C9 N8 C7 118.9(2) . . ?
C2 C3 C4 121.8(3) . . ?
C2 C3 H3 119.1 . . ?
C4 C3 H3 119.1 . . ?
C3 C2 N1 119.0(3) . . ?
C3 C2 C1 119.0(3) . . ?
C3 C2 H2 120.5 . . ?
N1 C2 H2 120.5 . . ?
C5 C4 C3 120.0(2) . . ?
C5 C4 H4 120.0 . . ?
C3 C4 H4 120.0 . . ?
C4 C5 C6 119.7(3) . . ?
C4 C5 H5 120.2 . . ?
C6 C5 H5 120.2 . . ?
C5 C6 C7 133.3(2) . . ?
C5 C6 C1 119.7(2) . . ?
C7 C6 C1 106.94(18) . . ?
C5 C6 N1 119.7(2) . . ?
C7 C6 N1 106.94(18) . . ?
C12 C7 C6 133.3(2) . . ?
C12 C7 C8 119.8(2) . . ?
C6 C7 C8 106.87(19) . . ?
C12 C7 N8 119.8(2) . . ?
C6 C7 N8 106.87(19) . . ?
C10 C9 C8 119.7(2) . . ?
C10 C9 N8 119.7(2) . . ?
C10 C9 H9 120.1 . . ?
C8 C9 H9 120.1 . . ?
C9 C10 C11 121.4(2) . . ?
C9 C10 H10 119.3 . . ?
C11 C10 H10 119.3 . . ?
C12 C11 C10 120.2(2) . . ?
C12 C11 H11 119.9 . . ?
C10 C11 H11 119.9 . . ?
C11 C12 C7 119.9(2) . . ?
C11 C12 H12 120.0 . . ?
C7 C12 H12 120.0 . . ?
C1 C13 N8 106.47(19) . . ?
N1 C13 C8 106.47(19) . . ?
C1 C13 C14 126.75(19) . . ?
N1 C13 C14 126.75(19) . . ?
N8 C13 C14 126.78(19) . . ?
C8 C13 C14 126.78(19) . . ?
C15 C14 C19 117.4(2) . . ?
C15 C14 C13 120.56(18) . . ?
C19 C14 C13 122.03(19) . . ?
C14 C15 C16 121.8(2) . . ?
C14 C15 H15 119.1 . . ?
C16 C15 H15 119.1 . . ?
C17 C16 C15 119.5(2) . . ?
C17 C16 H16 120.2 . . ?
C15 C16 H16 120.2 . . ?
O20 C17 C16 124.1(2) . . ?
O20 C17 C18 115.94(19) . . ?
C16 C17 C18 120.0(2) . . ?
C19 C18 C17 119.8(2) . . ?
C19 C18 H18 120.1 . . ?
C17 C18 H18 120.1 . . ?
C18 C19 C14 121.5(2) . . ?
C18 C19 H19 119.3 . . ?
C14 C19 H19 119.3 . . ?
C17 O20 C21 117.30(19) . . ?
O20 C21 H21A 109.5 . . ?
O20 C21 H21B 109.5 . . ?
H21A C21 H21B 109.5 . . ?
O20 C21 H21C 109.5 . . ?
H21A C21 H21C 109.5 . . ?
H21B C21 H21C 109.5 . . ?

loop_
_geom_bond_atom_site_label_1
_geom_bond_atom_site_label_2
_geom_bond_distance
_geom_bond_site_symmetry_2
_geom_bond_publ_flag
N1 C13 1.385(3) . ?
N1 C2 1.396(3) . ?
N1 C6 1.415(3) . ?
C8 C13 1.395(3) . ?
C8 C9 1.402(3) . ?
C8 C7 1.418(3) . ?
C1 C13 1.385(3) . ?
C1 C2 1.396(3) . ?
C1 C6 1.415(3) . ?
N8 C13 1.395(3) . ?
N8 C9 1.402(3) . ?
N8 C7 1.418(3) . ?
C3 C2 1.354(4) . ?
C3 C4 1.407(4) . ?
C3 H3 0.9300 . ?
C2 H2 0.9300 . ?
C4 C5 1.358(4) . ?
C4 H4 0.9300 . ?
C5 C6 1.399(3) . ?
C5 H5 0.9300 . ?
C6 C7 1.403(3) . ?
C7 C12 1.403(3) . ?
C9 C10 1.353(3) . ?
C9 H9 0.9300 . ?
C10 C11 1.410(4) . ?
C10 H10 0.9300 . ?
C11 C12 1.352(4) . ?
C11 H11 0.9300 . ?
C12 H12 0.9300 . ?
C13 C14 1.464(3) . ?
C14 C15 1.386(3) . ?
C14 C19 1.396(3) . ?
C15 C16 1.388(3) . ?
C15 H15 0.9300 . ?
C16 C17 1.376(3) . ?
C16 H16 0.9300 . ?
C17 O20 1.373(2) . ?
C17 C18 1.387(3) . ?
C18 C19 1.378(3) . ?
C18 H18 0.9300 . ?
C19 H19 0.9300 . ?
O20 C21 1.417(3) . ?
C21 H21A 0.9600 . ?
C21 H21B 0.9600 . ?
C21 H21C 0.9600 . ?
